data_1561677
loop_
_publ_author_name
'Childs, Amanda B.'
'Baranets, Sviatoslav'
'Bobev, Svilen'

_publ_section_title
;
 Five new ternary indium-arsenides discovered. Synthesis and structural
 characterization of the Zintl phases Sr3In2As4, Ba3In2As4, Eu3In2As4,
 Sr5In2As6 and Eu5In2As6
;
_journal_name_full 'Journal of Solid State Chemistry'
_journal_page_first 120889
_journal_paper_doi 10.1016/j.jssc.2019.07.050
_journal_volume 278
_journal_year 2019
_chemical_formula_sum 'As6 In2 Sr5'
_chemical_formula_weight 1117.26
_space_group_crystal_system orthorhombic
_space_group_IT_number 55
_space_group_name_Hall '-P 2 2ab'
_space_group_name_H-M_alt 'P b a m'
_atom_sites_solution_hydrogens .
_atom_sites_solution_primary dual
_cell_angle_alpha 90
_cell_angle_beta 90
_cell_angle_gamma 90
_cell_formula_units_Z 2
_cell_length_a 12.039(2)
_cell_length_b 13.936(3)
_cell_length_c 4.3820(8)
_cell_measurement_reflns_used 588
_cell_measurement_temperature 200(2)
_cell_measurement_theta_max 29.12
_cell_measurement_theta_min 2.92
_cell_volume 735.2(2)
_computing_cell_refinement 'SAINT V8.38A (Bruker, 2016)'
_computing_data_collection 'Bruker APEX-II'
_computing_data_reduction 'SAINT V8.38A (Bruker, 2016)'
_computing_molecular_graphics 'Olex2 (Dolomanov et al., 2009)'
_computing_publication_material 'Olex2 (Dolomanov et al., 2009)'
_computing_structure_refinement 'ShelXL (Sheldrick, 2015)'
_computing_structure_solution 'ShelXT (Sheldrick, 2015)'
_diffrn_ambient_temperature 199.99
_diffrn_measured_fraction_theta_full 1.000
_diffrn_measured_fraction_theta_max 1.000
_diffrn_measurement_device_type 'Bruker APEX-II CCD'
_diffrn_measurement_method '\f and \w scans'
_diffrn_radiation_type MoK\a
_diffrn_radiation_wavelength 0.71073
_diffrn_reflns_av_R_equivalents 0.0832
_diffrn_reflns_av_unetI/netI 0.0819
_diffrn_reflns_Laue_measured_fraction_full 1.000
_diffrn_reflns_Laue_measured_fraction_max 1.000
_diffrn_reflns_limit_h_max 16
_diffrn_reflns_limit_h_min -16
_diffrn_reflns_limit_k_max 19
_diffrn_reflns_limit_k_min -19
_diffrn_reflns_limit_l_max 5
_diffrn_reflns_limit_l_min -6
_diffrn_reflns_number 6385
_diffrn_reflns_point_group_measured_fraction_full 1.000
_diffrn_reflns_point_group_measured_fraction_max 1.000
_diffrn_reflns_theta_full 25.242
_diffrn_reflns_theta_max 29.870
_diffrn_reflns_theta_min 2.235
_diffrn_standards_number 0
_exptl_absorpt_coefficient_mu 34.432
_exptl_absorpt_correction_T_max 0.2181
_exptl_absorpt_correction_T_min 0.0906
_exptl_absorpt_correction_type multi-scan
_exptl_absorpt_process_details
'SADABS-2016/2 (Bruker,2016/2) was used for absorption correction. wR2(int) was 0.1350 before and 0.0477 after correction. The Ratio of minimum to maximum transmission is 0.4154. The \l/2 correction factor is Not present.'
_exptl_crystal_colour grey
_exptl_crystal_density_diffrn 5.047
_exptl_crystal_description block
_exptl_crystal_F_000 972
_exptl_crystal_size_max 0.056
_exptl_crystal_size_mid 0.055
_exptl_crystal_size_min 0.053
_refine_diff_density_max 2.655
_refine_diff_density_min -2.126
_refine_diff_density_rms 0.469
_refine_ls_extinction_coef .
_refine_ls_extinction_method none
_refine_ls_goodness_of_fit_ref 1.018
_refine_ls_hydrogen_treatment undef
_refine_ls_matrix_type full
_refine_ls_number_parameters 41
_refine_ls_number_reflns 1187
_refine_ls_number_restraints 0
_refine_ls_restrained_S_all 1.018
_refine_ls_R_factor_all 0.0729
_refine_ls_R_factor_gt 0.0451
_refine_ls_shift/su_max 0.000
_refine_ls_shift/su_mean 0.000
_refine_ls_structure_factor_coef Fsqd
_refine_ls_weighting_details 'w=1/[\s^2^(Fo^2^)+(0.0221P)^2^+2.3056P] where P=(Fo^2^+2Fc^2^)/3'
_refine_ls_weighting_scheme calc
_refine_ls_wR_factor_gt 0.0921
_refine_ls_wR_factor_ref 0.1026
_reflns_Friedel_coverage 0.000
_reflns_Friedel_fraction_full .
_reflns_Friedel_fraction_max .
_reflns_number_gt 832
_reflns_number_total 1187
_reflns_threshold_expression 'I > 2\s(I)'
_cod_data_source_file yjssc_20889_Sr5In2As6_mmc6.cif
_cod_data_source_block Sr5In2As6
_cod_database_code 1561677
_shelx_space_group_comment
;
The symmetry employed for this shelxl refinement is uniquely defined
by the following loop, which should always be used as a source of
symmetry information in preference to the above space-group names.
They are only intended as comments.
;
_shelx_estimated_absorpt_t_max 0.263
_shelx_estimated_absorpt_t_min 0.249
_olex2_refinement_description
;
;

loop_
_space_group_symop_operation_xyz
'x, y, z'
'-x, -y, z'
'-x+1/2, y+1/2, -z'
'x+1/2, -y+1/2, -z'
'-x, -y, -z'
'x, y, -z'
'x-1/2, -y-1/2, z'
'-x-1/2, y-1/2, z'

loop_
_atom_site_label
_atom_site_type_symbol
_atom_site_fract_x
_atom_site_fract_y
_atom_site_fract_z
_atom_site_U_iso_or_equiv
_atom_site_adp_type
_atom_site_occupancy
_atom_site_site_symmetry_order
_atom_site_calc_flag
_atom_site_refinement_flags_posn
_atom_site_refinement_flags_adp
_atom_site_refinement_flags_occupancy
_atom_site_disorder_assembly
_atom_site_disorder_group
Sr3 Sr 0.000000 0.000000 0.000000 0.0133(3) Uani 1 4 d S T P . .
Sr2 Sr 0.32405(10) 0.01403(9) 0.000000 0.0139(3) Uani 1 2 d S T P . .
Sr1 Sr 0.08630(10) 0.25347(9) 0.000000 0.0132(3) Uani 1 2 d S T P . .
In In 0.32850(7) 0.21500(6) 0.500000 0.0134(2) Uani 1 2 d S T P . .
As3 As 0.33777(12) 0.32215(9) 0.000000 0.0130(3) Uani 1 2 d S T P . .
As2 As 0.15440(10) 0.09903(9) 0.500000 0.0125(3) Uani 1 2 d S T P . .
As1 As 0.01896(10) 0.41124(9) 0.500000 0.0130(3) Uani 1 2 d S T P . .

loop_
_atom_site_aniso_label
_atom_site_aniso_U_11
_atom_site_aniso_U_22
_atom_site_aniso_U_33
_atom_site_aniso_U_23
_atom_site_aniso_U_13
_atom_site_aniso_U_12
In 0.0127(4) 0.0157(4) 0.0119(4) 0.000 0.000 -0.0015(4)
Sr1 0.0115(6) 0.0145(6) 0.0137(5) 0.000 0.000 -0.0002(4)
Sr3 0.0110(8) 0.0130(8) 0.0160(8) 0.000 0.000 0.0000(6)
Sr2 0.0129(6) 0.0173(6) 0.0115(5) 0.000 0.000 0.0020(5)
As2 0.0121(7) 0.0149(6) 0.0106(6) 0.000 0.000 -0.0012(5)
As1 0.0124(7) 0.0129(6) 0.0137(6) 0.000 0.000 -0.0008(5)
As3 0.0119(7) 0.0134(6) 0.0137(6) 0.000 0.000 0.0003(5)

loop_
_atom_type_symbol
_atom_type_description
_atom_type_scat_dispersion_real
_atom_type_scat_dispersion_imag
_atom_type_scat_source
As As 0.0499 2.0058 'International Tables Vol C Tables 4.2.6.8 and 6.1.1.4'
In In -0.7276 1.3100 'International Tables Vol C Tables 4.2.6.8 and 6.1.1.4'
Sr Sr -1.5307 3.2498 'International Tables Vol C Tables 4.2.6.8 and 6.1.1.4'

loop_
_geom_angle_atom_site_label_1
_geom_angle_atom_site_label_2
_geom_angle_atom_site_label_3
_geom_angle
_geom_angle_site_symmetry_1
_geom_angle_site_symmetry_3
Sr1 In Sr1 106.543(15) . 7_665
Sr1 In Sr1 69.90(3) 7_666 7_665
Sr1 In Sr1 72.93(3) 1_556 .
Sr1 In Sr1 164.94(3) . 7_666
Sr1 In Sr1 164.94(3) 1_556 7_665
Sr1 In Sr1 106.542(15) 1_556 7_666
Sr2 In Sr1 117.11(3) . 7_666
Sr2 In Sr1 117.96(4) . 1_556
Sr2 In Sr1 75.51(3) 1_556 7_666
Sr2 In Sr1 75.51(3) . 7_665
Sr2 In Sr1 74.72(3) . .
Sr2 In Sr1 117.11(3) 1_556 7_665
Sr2 In Sr1 117.96(4) 1_556 .
Sr2 In Sr1 74.72(3) 1_556 1_556
Sr2 In Sr2 76.06(3) 1_556 .
As2 In Sr1 57.48(3) . .
As2 In Sr1 135.47(3) . 7_665
As2 In Sr1 57.48(3) . 1_556
As2 In Sr1 135.47(3) . 7_666
As2 In Sr2 60.47(3) . 1_556
As2 In Sr2 60.47(3) . .
As2 In As1 104.87(5) . 7_665
As2 In As3 112.14(4) . 1_556
As2 In As3 112.14(4) . .
As1 In Sr1 135.73(3) 7_665 1_556
As1 In Sr1 54.97(3) 7_665 7_666
As1 In Sr1 135.73(3) 7_665 .
As1 In Sr1 54.97(3) 7_665 7_665
As1 In Sr2 62.13(3) 7_665 1_556
As1 In Sr2 62.13(3) 7_665 .
As3 In Sr1 116.24(4) . 1_556
As3 In Sr1 57.37(4) 1_556 1_556
As3 In Sr1 111.97(4) . 7_666
As3 In Sr1 111.97(4) 1_556 7_665
As3 In Sr1 55.13(4) . 7_665
As3 In Sr1 116.24(4) 1_556 .
As3 In Sr1 55.13(4) 1_556 7_666
As3 In Sr1 57.37(4) . .
As3 In Sr2 86.28(3) . .
As3 In Sr2 162.25(3) 1_556 .
As3 In Sr2 86.28(3) 1_556 1_556
As3 In Sr2 162.25(3) . 1_556
As3 In As1 108.01(4) . 7_665
As3 In As1 108.01(4) 1_556 7_665
As3 In As3 111.30(6) . 1_556
In Sr1 In 177.56(3) 1_554 7_565
In Sr1 In 108.551(15) 1_554 7_564
In Sr1 In 69.90(3) 7_564 7_565
In Sr1 In 72.93(3) . 1_554
In Sr1 In 108.551(14) . 7_565
In Sr1 In 177.56(3) . 7_564
In Sr1 Sr2 85.07(3) 1_554 3
In Sr1 Sr2 85.07(3) . 3
Sr3 Sr1 In 94.80(3) . 1_554
Sr3 Sr1 In 94.80(3) . .
Sr3 Sr1 In 83.18(3) . 7_565
Sr3 Sr1 In 83.18(3) . 7_564
Sr3 Sr1 Sr2 179.83(4) . 3
Sr2 Sr1 In 96.96(3) 3 7_564
Sr2 Sr1 In 96.96(3) 3 7_565
As2 Sr1 In 133.00(4) 1_554 7_565
As2 Sr1 In 96.15(4) . 1_554
As2 Sr1 In 96.15(4) 1_554 .
As2 Sr1 In 44.59(3) 1_554 1_554
As2 Sr1 In 83.82(3) 1_554 7_564
As2 Sr1 In 83.82(3) . 7_565
As2 Sr1 In 133.00(4) . 7_564
As2 Sr1 In 44.59(3) . .
As2 Sr1 Sr3 54.78(3) 1_554 .
As2 Sr1 Sr3 54.78(3) . .
As2 Sr1 Sr2 125.14(3) . 3
As2 Sr1 Sr2 125.14(3) 1_554 3
As2 Sr1 As2 87.14(5) . 1_554
As2 Sr1 As1 93.35(3) . .
As2 Sr1 As1 93.35(3) 1_554 1_554
As2 Sr1 As1 179.33(5) 1_554 .
As2 Sr1 As1 179.33(5) . 1_554
As1 Sr1 In 47.54(3) . 7_565
As1 Sr1 In 96.17(4) . 7_564
As1 Sr1 In 96.17(4) 1_554 7_565
As1 Sr1 In 83.90(3) . .
As1 Sr1 In 83.90(3) 1_554 1_554
As1 Sr1 In 47.54(3) 1_554 7_564
As1 Sr1 In 134.87(5) 1_554 .
As1 Sr1 In 134.87(5) . 1_554
As1 Sr1 Sr3 125.89(3) . .
As1 Sr1 Sr3 125.89(3) 1_554 .
As1 Sr1 Sr2 54.20(3) . 3
As1 Sr1 Sr2 54.20(3) 1_554 3
As1 Sr1 As1 86.15(4) 1_554 .
As3 Sr1 In 137.66(3) . 7_565
As3 Sr1 In 134.24(3) 7_565 1_554
As3 Sr1 In 44.74(2) . .
As3 Sr1 In 134.24(3) 7_565 .
As3 Sr1 In 137.66(3) . 7_564
As3 Sr1 In 44.74(2) . 1_554
As3 Sr1 In 43.34(2) 7_565 7_564
As3 Sr1 In 43.34(2) 7_565 7_565
As3 Sr1 Sr3 54.21(3) 7_565 .
As3 Sr1 Sr3 123.93(4) . .
As3 Sr1 Sr2 125.96(5) 7_565 3
As3 Sr1 Sr2 55.90(3) . 3
As3 Sr1 As2 91.05(4) 7_565 1_554
As3 Sr1 As2 87.60(4) . .
As3 Sr1 As2 87.60(4) . 1_554
As3 Sr1 As2 91.05(4) 7_565 .
As3 Sr1 As1 91.97(4) . 1_554
As3 Sr1 As1 89.39(4) 7_565 1_554
As3 Sr1 As1 91.97(4) . .
As3 Sr1 As1 89.39(4) 7_565 .
As3 Sr1 As3 178.14(5) 7_565 .
Sr1 Sr3 Sr1 180.0 . 5
Sr1 Sr3 Sr3 90.0 5 1_556
Sr1 Sr3 Sr3 90.0 . 1_556
Sr1 Sr3 Sr3 90.0 . 1_554
Sr1 Sr3 Sr3 90.0 5 1_554
Sr1 Sr3 Sr2 70.74(3) . .
Sr1 Sr3 Sr2 70.74(3) 5 5
Sr1 Sr3 Sr2 109.26(3) 5 .
Sr1 Sr3 Sr2 109.26(3) . 5
Sr3 Sr3 Sr3 180.0 1_554 1_556
Sr2 Sr3 Sr3 90.0 5 1_554
Sr2 Sr3 Sr3 90.0 . 1_556
Sr2 Sr3 Sr3 90.0 5 1_556
Sr2 Sr3 Sr3 90.0 . 1_554
Sr2 Sr3 Sr2 180.0 . 5
As2 Sr3 Sr1 125.45(2) 1_554 5
As2 Sr3 Sr1 54.55(2) 5 5
As2 Sr3 Sr1 125.45(2) . 5
As2 Sr3 Sr1 54.55(2) 1_554 .
As2 Sr3 Sr1 54.55(2) 5_556 5
As2 Sr3 Sr1 125.45(2) 5 .
As2 Sr3 Sr1 54.55(2) . .
As2 Sr3 Sr1 125.45(2) 5_556 .
As2 Sr3 Sr3 133.421(17) . 1_554
As2 Sr3 Sr3 133.421(17) 5_556 1_554
As2 Sr3 Sr3 133.421(16) 5 1_556
As2 Sr3 Sr3 46.579(17) . 1_556
As2 Sr3 Sr3 46.579(17) 1_554 1_554
As2 Sr3 Sr3 133.421(17) 1_554 1_556
As2 Sr3 Sr3 46.579(17) 5_556 1_556
As2 Sr3 Sr3 46.579(17) 5 1_554
As2 Sr3 Sr2 52.84(2) . .
As2 Sr3 Sr2 127.17(2) 5 .
As2 Sr3 Sr2 52.83(2) 5 5
As2 Sr3 Sr2 52.83(2) 1_554 .
As2 Sr3 Sr2 127.17(2) 5_556 .
As2 Sr3 Sr2 52.83(2) 5_556 5
As2 Sr3 Sr2 127.16(2) . 5
As2 Sr3 Sr2 127.17(2) 1_554 5
As2 Sr3 As2 180.0 . 5
As2 Sr3 As2 86.84(3) 5 5_556
As2 Sr3 As2 86.84(3) . 1_554
As2 Sr3 As2 180.00(5) 5_556 1_554
As2 Sr3 As2 93.16(3) 5 1_554
As2 Sr3 As2 93.16(3) . 5_556
As3 Sr3 Sr1 54.63(3) 3_545 5
As3 Sr3 Sr1 54.63(3) 7_565 .
As3 Sr3 Sr1 125.37(3) 7_565 5
As3 Sr3 Sr1 125.37(3) 3_545 .
As3 Sr3 Sr3 90.0 3_545 1_556
As3 Sr3 Sr3 90.0 7_565 1_554
As3 Sr3 Sr3 90.0 7_565 1_556
As3 Sr3 Sr3 90.0 3_545 1_554
As3 Sr3 Sr2 125.37(3) 7_565 .
As3 Sr3 Sr2 54.63(3) 7_565 5
As3 Sr3 Sr2 125.37(3) 3_545 5
As3 Sr3 Sr2 54.63(3) 3_545 .
As3 Sr3 As2 91.20(3) 7_565 .
As3 Sr3 As2 91.20(3) 3_545 5
As3 Sr3 As2 91.20(3) 7_565 1_554
As3 Sr3 As2 88.80(3) 7_565 5
As3 Sr3 As2 88.80(3) 7_565 5_556
As3 Sr3 As2 88.80(3) 3_545 1_554
As3 Sr3 As2 88.80(3) 3_545 .
As3 Sr3 As2 91.20(3) 3_545 5_556
As3 Sr3 As3 180.00(4) 7_565 3_545
In Sr2 In 76.06(3) 1_554 .
In Sr2 Sr1 138.64(2) . 3_545
In Sr2 Sr1 138.64(2) 1_554 3_545
In Sr2 Sr3 93.12(3) . .
In Sr2 Sr3 93.12(3) 1_554 .
In Sr2 Sr2 93.29(4) . 5_655
In Sr2 Sr2 93.29(4) 1_554 5_655
Sr1 Sr2 Sr3 103.69(3) 3_545 .
Sr1 Sr2 Sr2 68.17(4) 3_545 5_655
Sr3 Sr2 Sr2 171.86(5) . 5_655
As2 Sr2 In 97.99(4) . 1_554
As2 Sr2 In 97.99(4) 1_554 .
As2 Sr2 In 45.64(3) . .
As2 Sr2 In 45.64(3) 1_554 1_554
As2 Sr2 Sr1 122.22(3) . 3_545
As2 Sr2 Sr1 122.22(3) 1_554 3_545
As2 Sr2 Sr3 52.06(3) . .
As2 Sr2 Sr3 52.06(3) 1_554 .
As2 Sr2 Sr2 131.70(3) 1_554 5_655
As2 Sr2 Sr2 131.70(3) . 5_655
As2 Sr2 As2 85.72(4) 1_554 .
As2 Sr2 As1 83.44(3) . 7_665
As2 Sr2 As1 174.83(5) 1_554 3_546
As2 Sr2 As1 94.17(3) . 3_546
As2 Sr2 As1 94.17(3) 1_554 3_545
As2 Sr2 As1 140.26(5) . 7_664
As2 Sr2 As1 83.44(3) 1_554 7_664
As2 Sr2 As1 140.26(5) 1_554 7_665
As2 Sr2 As1 174.83(5) . 3_545
As2 Sr2 As3 85.63(4) . 3_545
As2 Sr2 As3 85.63(4) 1_554 3_545
As1 Sr2 In 85.56(3) 3_545 1_554
As1 Sr2 In 139.34(5) 3_545 .
As1 Sr2 In 98.42(4) 7_664 .
As1 Sr2 In 49.20(3) 7_665 .
As1 Sr2 In 85.56(3) 3_546 .
As1 Sr2 In 98.42(4) 7_665 1_554
As1 Sr2 In 49.20(3) 7_664 1_554
As1 Sr2 In 139.34(5) 3_546 1_554
As1 Sr2 Sr1 95.60(4) 7_665 3_545
As1 Sr2 Sr1 53.70(3) 3_545 3_545
As1 Sr2 Sr1 53.70(3) 3_546 3_545
As1 Sr2 Sr1 95.60(4) 7_664 3_545
As1 Sr2 Sr3 135.22(3) 7_664 .
As1 Sr2 Sr3 135.22(3) 7_665 .
As1 Sr2 Sr3 124.23(3) 3_545 .
As1 Sr2 Sr3 124.23(3) 3_546 .
As1 Sr2 Sr2 48.40(3) 7_664 5_655
As1 Sr2 Sr2 51.41(3) 3_545 5_655
As1 Sr2 Sr2 48.40(3) 7_665 5_655
As1 Sr2 Sr2 51.41(3) 3_546 5_655
As1 Sr2 As1 44.71(4) 3_545 7_664
As1 Sr2 As1 99.81(4) 3_546 7_664
As1 Sr2 As1 99.81(4) 3_545 7_665
As1 Sr2 As1 44.71(4) 3_546 7_665
As1 Sr2 As1 80.96(4) 7_665 7_664
As1 Sr2 As1 85.46(4) 3_546 3_545
As1 Sr2 As3 89.20(4) 3_546 3_545
As1 Sr2 As3 89.20(4) 3_545 3_545
As3 Sr2 In 130.20(3) 3_545 1_554
As3 Sr2 In 130.20(3) 3_545 .
As3 Sr2 Sr1 52.63(4) 3_545 3_545
As3 Sr2 Sr3 51.06(3) 3_545 .
As3 Sr2 Sr2 120.80(6) 3_545 5_655
As3 Sr2 As1 131.21(3) 3_545 7_665
As3 Sr2 As1 131.21(3) 3_545 7_664
In As2 Sr1 77.93(4) . .
In As2 Sr1 77.92(4) . 1_556
In As2 Sr3 136.569(17) . .
In As2 Sr3 136.569(17) . 1_556
In As2 Sr2 73.88(4) . 1_556
In As2 Sr2 73.88(4) . .
Sr1 As2 Sr1 87.14(5) . 1_556
Sr1 As2 Sr3 128.06(5) 1_556 .
Sr1 As2 Sr3 70.67(3) 1_556 1_556
Sr1 As2 Sr3 128.06(5) . 1_556
Sr1 As2 Sr3 70.67(3) . .
Sr1 As2 Sr2 86.77(3) 1_556 1_556
Sr1 As2 Sr2 151.81(5) . 1_556
Sr1 As2 Sr2 151.81(5) 1_556 .
Sr1 As2 Sr2 86.77(3) . .
Sr3 As2 Sr3 86.84(3) . 1_556
Sr3 As2 Sr2 132.70(5) . 1_556
Sr3 As2 Sr2 75.11(3) 1_556 1_556
Sr3 As2 Sr2 132.70(5) 1_556 .
Sr3 As2 Sr2 75.11(3) . .
Sr2 As2 Sr2 85.72(4) . 1_556
In As1 Sr1 77.49(4) 7_565 1_556
In As1 Sr1 77.49(4) 7_565 .
In As1 Sr2 137.27(2) 7_565 3
In As1 Sr2 68.67(3) 7_565 7_565
In As1 Sr2 68.67(3) 7_565 7_566
In As1 Sr2 137.27(2) 7_565 3_556
Sr1 As1 Sr1 86.15(4) 1_556 .
Sr1 As1 Sr2 146.15(5) . 7_566
Sr1 As1 Sr2 72.10(3) . 3
Sr1 As1 Sr2 128.28(5) 1_556 3
Sr1 As1 Sr2 86.78(3) 1_556 7_566
Sr1 As1 Sr2 128.28(5) . 3_556
Sr1 As1 Sr2 86.78(3) . 7_565
Sr1 As1 Sr2 72.10(3) 1_556 3_556
Sr1 As1 Sr2 146.15(5) 1_556 7_565
Sr2 As1 Sr2 80.96(4) 7_565 7_566
Sr2 As1 Sr2 80.19(4) 3 7_565
Sr2 As1 Sr2 135.29(4) 3 7_566
Sr2 As1 Sr2 85.46(4) 3_556 3
Sr2 As1 Sr2 135.29(4) 3_556 7_565
Sr2 As1 Sr2 80.19(4) 3_556 7_566
As1 As1 In 117.04(8) 5_566 7_565
As1 As1 Sr1 136.04(3) 5_566 1_556
As1 As1 Sr1 136.04(3) 5_566 .
As1 As1 Sr2 64.56(4) 5_566 7_565
As1 As1 Sr2 64.56(4) 5_566 7_566
As1 As1 Sr2 70.73(5) 5_566 3
As1 As1 Sr2 70.73(5) 5_566 3_556
In As3 In 111.30(6) . 1_554
In As3 Sr1 77.89(4) . .
In As3 Sr1 77.89(4) 1_554 .
In As3 Sr1 81.53(4) . 7_665
In As3 Sr1 81.53(4) 1_554 7_665
In As3 Sr3 117.90(4) . 3
In As3 Sr3 117.90(4) 1_554 3
In As3 Sr2 115.47(4) 1_554 3
In As3 Sr2 115.47(4) . 3
Sr1 As3 Sr1 143.05(4) 7_665 .
Sr1 As3 Sr2 71.47(4) . 3
Sr1 As3 Sr2 145.48(6) 7_665 3
Sr3 As3 Sr1 71.16(4) 3 7_665
Sr3 As3 Sr1 145.78(5) 3 .
Sr3 As3 Sr2 74.31(4) 3 3

loop_
_geom_bond_atom_site_label_1
_geom_bond_atom_site_label_2
_geom_bond_distance
_geom_bond_site_symmetry_2
In Sr1 3.6865(13) 1_556
In Sr1 3.8246(13) 7_665
In Sr1 3.8246(13) 7_666
In Sr1 3.6866(13) .
In Sr2 3.5563(13) .
In Sr2 3.5563(13) 1_556
In As2 2.6468(16) .
In As1 2.8902(16) 7_665
In As3 2.6539(9) .
In As3 2.6539(9) 1_556
Sr1 Sr3 3.6821(14) .
Sr1 Sr2 3.7883(18) 3
Sr1 As2 3.1789(13) .
Sr1 As2 3.1789(13) 1_554
Sr1 As1 3.2082(13) .
Sr1 As1 3.2081(13) 1_554
Sr1 As3 3.1724(19) 7_565
Sr1 As3 3.1752(19) .
Sr3 Sr3 4.3820(8) 1_554
Sr3 Sr3 4.3820(8) 1_556
Sr3 Sr2 3.9063(14) 5
Sr3 Sr2 3.9062(14) .
Sr3 As2 3.1876(10) .
Sr3 As2 3.1876(10) 1_554
Sr3 As2 3.1876(10) 5
Sr3 As2 3.1876(10) 5_556
Sr3 As3 3.1557(14) 7_565
Sr3 As3 3.1557(14) 3_545
Sr2 Sr2 4.255(2) 5_655
Sr2 As2 3.2211(13) .
Sr2 As2 3.2210(13) 1_554
Sr2 As1 3.2288(14) 3_545
Sr2 As1 3.2288(14) 3_546
Sr2 As1 3.3751(14) 7_665
Sr2 As1 3.3751(14) 7_664
Sr2 As3 3.3085(18) 3_545
As1 As1 2.516(3) 5_566
